data_7157950
loop_
_publ_author_name
'Shah, Chandan'
'Yadav, Pratik'
'Althagafi, Ismail'
'Nemaysh, Vishal'
'Shaw, Ranjay'
'Elagamy, Amr'
'Pratap, Ramendra'

_publ_section_title
;
 Base mediated synthesis of functionalized 2-(alkynyl)arylnitriles and
 their molecular docking study with aromatase receptor.
;
_journal_issue 15
_journal_name_full 'Organic &amp; biomolecular chemistry'
_journal_page_first 3462
_journal_page_last 3468
_journal_paper_doi 10.1039/d1ob00165e
_journal_volume 19
_journal_year 2021
_chemical_formula_moiety 'C26 H22 N2'
_chemical_formula_sum 'C26 H22 N2'
_chemical_formula_weight 362.46
_chemical_properties_physical Air-sensitive,Heat-sensitive
_space_group_crystal_system triclinic
_space_group_IT_number 2
_space_group_name_Hall '-P 1'
_space_group_name_H-M_alt 'P -1'
_symmetry_Int_Tables_number 2
_atom_sites_solution_primary dual
_audit_creation_date 2020-02-11
_audit_creation_method
;
Olex2 1.2
(compiled 2018.05.29 svn.r3508 for OlexSys, GUI svn.r5506)
;
_audit_update_record
;
2021-01-27 deposited with the CCDC.	2021-03-11 downloaded from the CCDC.
;
_cell_angle_alpha 90
_cell_angle_beta 93.914(13)
_cell_angle_gamma 90
_cell_formula_units_Z 4
_cell_length_a 9.9245(14)
_cell_length_b 10.0171(14)
_cell_length_c 20.572(3)
_cell_measurement_reflns_used 3232
_cell_measurement_temperature 293(2)
_cell_measurement_theta_max 3.24
_cell_measurement_theta_min 24.75
_cell_volume 2040.4(5)
_computing_molecular_graphics 'Olex2 (Dolomanov et al., 2009)'
_computing_publication_material 'Olex2 (Dolomanov et al., 2009)'
_computing_structure_refinement 'olex2.refine (Bourhis et al., 2015)'
_computing_structure_solution 'ShelXT (Sheldrick, 2015)'
_diffrn_ambient_temperature 293
_diffrn_measured_fraction_theta_full 0.9937
_diffrn_measured_fraction_theta_max 0.9937
_diffrn_measurement_device_type 'Oxford CCD Diffractometer'
_diffrn_radiation_type 'Mo K\a'
_diffrn_radiation_wavelength 0.71073
_diffrn_reflns_av_R_equivalents 0.189
_diffrn_reflns_av_unetI/netI 0.6541
_diffrn_reflns_limit_h_max 13
_diffrn_reflns_limit_h_min -13
_diffrn_reflns_limit_k_max 13
_diffrn_reflns_limit_k_min -13
_diffrn_reflns_limit_l_max 28
_diffrn_reflns_limit_l_min -28
_diffrn_reflns_number 30681
_diffrn_reflns_theta_full 24.9983
_diffrn_reflns_theta_max 24.85
_diffrn_reflns_theta_min 3.43
_exptl_absorpt_coefficient_mu 0.069
_exptl_absorpt_correction_T_max 0.976
_exptl_absorpt_correction_T_min 0.966
_exptl_absorpt_correction_type multi-scan
_exptl_absorpt_process_details Dual
_exptl_crystal_colour 'clear whiteish white'
_exptl_crystal_colour_lustre clear
_exptl_crystal_colour_modifier whiteish
_exptl_crystal_colour_primary white
_exptl_crystal_density_diffrn 1.180
_exptl_crystal_description irregular
_exptl_crystal_F_000 768.3
_exptl_crystal_size_max 0.5
_exptl_crystal_size_mid 0.5
_exptl_crystal_size_min 0.5
_refine_diff_density_max 0.6085
_refine_diff_density_min -0.6717
_refine_diff_density_rms 0.1507
_refine_ls_d_res_high 1.0391
_refine_ls_d_res_low 5.9425
_refine_ls_goodness_of_fit_ref 0.8972
_refine_ls_hydrogen_treatment constr
_refine_ls_matrix_type full
_refine_ls_number_constraints 78
_refine_ls_number_parameters 505
_refine_ls_number_reflns 3828
_refine_ls_number_restraints 34
_refine_ls_restrained_S_all 0.8972
_refine_ls_R_factor_all 0.2237
_refine_ls_R_factor_gt 0.0891
_refine_ls_shift/su_max 0.0009
_refine_ls_shift/su_mean 0.0002
_refine_ls_structure_factor_coef Fsqd
_refine_ls_weighting_details 'w=1/[\s^2^(Fo^2^)+(0.1P)^2^] where P=(Fo^2^+2Fc^2^)/3'
_refine_ls_weighting_scheme calc
_refine_ls_wR_factor_gt 0.1858
_refine_ls_wR_factor_ref 0.2684
_reflns_Friedel_coverage 0.0
_reflns_limit_h_max 9
_reflns_limit_h_min -9
_reflns_limit_k_max 9
_reflns_limit_k_min -9
_reflns_limit_l_max 19
_reflns_limit_l_min 0
_reflns_number_gt 1499
_reflns_number_total 3804
_reflns_threshold_expression I>=2u(I)
_cod_data_source_file d1ob00165e2.cif
_cod_data_source_block CSD-132
_cod_depositor_comments 'Adding full bibliography for 7157950.cif.'
_cod_database_code 7157950
_olex2_refinement_description
;
1. Fixed Uiso
 At 1.2 times of:
  All C(H) groups, All C(H,H) groups
2.a Secondary CH2 refined with riding coordinates:
 C00U(H00a,H00b), C011(H01a,H01b), C014(H01l,H01m), C015(H01c,H01d), C016(H01n,
 H01o), C01A(H01p,H01q), C01D(H01f,H01g), C01G(H01t,H01u), C01I(H01j,H01k),
 C01K(H01w,H01x)
2.b Aromatic/amide H refined with riding coordinates:
 C003(H003), C005(H005), C00H(H00H), C00L(H00L), C00M(H00M), C00N(H00N),
 C00O(H00O), C00R(H00R), C00V(H00V), C00W(H00W), C00X(H00X), C00Y(H00Y),
 C010(H010), C012(H012), C013(H013), C017(H017), C018(H018), C019(H019),
 C01B(H01r), C01C(H01e), C01E(H01h), C01F(H01s), C01H(H01i), C01J(H01v)
;
_olex2_submission_special_instructions 'No special instructions were received'

loop_
_space_group_symop_id
_space_group_symop_operation_xyz
1 x,y,z
2 -x,-y,-z

loop_
_atom_site_label
_atom_site_type_symbol
_atom_site_fract_x
_atom_site_fract_y
_atom_site_fract_z
_atom_site_U_iso_or_equiv
_atom_site_adp_type
_atom_site_occupancy
_atom_site_refinement_flags_posn
C001 C 0.4616(11) 0.2148(10) 0.4762(5) 0.045(3) Uani 1.000000 .
N002 N 0.1568(9) 0.2470(8) 0.5718(4) 0.058(2) Uani 1.000000 .
C003 C 0.5476(10) 0.3007(10) 0.5134(5) 0.053(3) Uani 1.000000 .
H003 H 0.6347(10) 0.3137(10) 0.5005(5) 0.064(4) Uiso 1.000000 R
N004 N 0.6564(10) 0.2530(8) 0.0719(4) 0.064(2) Uani 1.000000 .
C005 C 1.0501(10) 0.2029(10) 0.0116(5) 0.053(3) Uani 1.000000 .
H005 H 1.1382(10) 0.1939(10) -0.0005(5) 0.064(3) Uiso 1.000000 R
C006 C 0.5002(10) 0.1458(11) 0.4175(5) 0.042(3) Uani 1.000000 .
C007 C 0.3754(12) 0.3507(11) 0.5854(6) 0.057(3) Uani 1.000000 .
C008 C 1.0085(11) 0.1342(9) 0.0644(5) 0.045(3) Uani 1.000000 .
C009 C 1.1858(11) -0.0310(10) 0.1246(5) 0.052(3) Uani 1.000000 .
C00A C 0.5102(12) 0.3663(10) 0.5675(5) 0.055(3) Uani 1.000000 .
C00B C 0.7798(14) 0.6268(13) 0.6536(6) 0.065(3) Uani 1.000000 .
C00C C 0.3343(13) 0.4245(14) 0.6385(6) 0.072(4) Uani 1.000000 .
C00D C 1.2805(14) -0.1259(11) 0.1536(6) 0.067(3) Uani 1.000000 .
C00E C 0.7879(11) 0.2412(10) 0.0529(5) 0.051(3) Uani 1.000000 .
C00F C 0.2870(11) 0.2585(10) 0.5508(6) 0.052(3) Uani 1.000000 .
C00G C 1.0050(10) 0.3554(12) -0.0836(5) 0.055(3) Uani 1.000000 .
C00H C 0.3326(11) 0.1974(9) 0.4976(5) 0.052(3) Uani 1.000000 .
H00H H 0.2739(11) 0.1403(9) 0.4739(5) 0.063(3) Uiso 1.000000 R
C00I C 1.1047(11) 0.0438(10) 0.0998(5) 0.053(3) Uani 1.000000 .
C00J C 0.8794(12) 0.1520(10) 0.0863(5) 0.054(3) Uani 1.000000 .
C00K C 0.9589(12) 0.2868(10) -0.0237(5) 0.055(3) Uani 1.000000 .
C00L C 1.0956(11) 0.2975(10) -0.1229(6) 0.065(3) Uani 1.000000 .
H00L H 1.1350(11) 0.2159(10) -0.1113(6) 0.078(4) Uiso 1.000000 R
C00M C 1.4115(14) -0.1217(11) 0.1359(5) 0.072(3) Uani 1.000000 .
H00M H 1.4372(14) -0.0565(11) 0.1070(5) 0.086(4) Uiso 1.000000 R
C00N C 0.9474(10) 0.4747(13) -0.1000(6) 0.066(3) Uani 1.000000 .
H00N H 0.8860(10) 0.5132(13) -0.0735(6) 0.079(4) Uiso 1.000000 R
C00O C 0.5685(14) 0.0195(14) 0.3042(6) 0.076(4) Uani 1.000000 .
H00O H 0.5885(14) -0.0222(14) 0.2657(6) 0.091(4) Uiso 1.000000 R
N00P N 0.3063(12) 0.4890(11) 0.6806(5) 0.094(4) Uani 1.000000 .
C00Q C 0.6039(11) 0.4597(10) 0.6013(5) 0.051(3) Uani 1.000000 .
C00R C 0.5913(11) 0.2023(11) 0.3790(6) 0.067(3) Uani 1.000000 .
H00R H 0.6303(11) 0.2837(11) 0.3912(6) 0.081(4) Uiso 1.000000 R
N00S N 0.8011(10) 0.0097(10) 0.1817(5) 0.086(3) Uani 1.000000 .
C00T C 0.6843(12) 0.5343(12) 0.6249(5) 0.065(3) Uani 1.000000 .
C00U C 0.0561(11) 0.1895(11) 0.5261(5) 0.083(4) Uani 1.000000 .
H00a H 0.0653(11) 0.2276(11) 0.4833(5) 0.099(4) Uiso 1.000000 R
H00b H 0.0711(11) 0.0940(11) 0.5232(5) 0.099(4) Uiso 1.000000 R
C00V C 1.0698(13) 0.4812(15) -0.1966(6) 0.077(4) Uani 1.000000 .
H00V H 1.0909(13) 0.5230(15) -0.2350(6) 0.093(4) Uiso 1.000000 R
C00W C 0.8327(11) 0.3038(9) -0.0014(5) 0.056(3) Uani 1.000000 .
H00W H 0.7734(11) 0.3614(9) -0.0245(5) 0.067(3) Uiso 1.000000 R
C00X C 0.4814(13) -0.0376(11) 0.3442(7) 0.079(4) Uani 1.000000 .
H00X H 0.4446(13) -0.1205(11) 0.3330(7) 0.094(4) Uiso 1.000000 R
C00Y C 1.1278(12) 0.3603(15) -0.1792(6) 0.079(4) Uani 1.000000 .
H00Y H 1.1891(12) 0.3211(15) -0.2056(6) 0.095(5) Uiso 1.000000 R
C00Z C 0.8380(11) 0.0721(13) 0.1396(7) 0.066(4) Uani 1.000000 .
C010 C 0.4464(11) 0.0218(11) 0.3996(6) 0.064(3) Uani 1.000000 .
H010 H 0.3864(11) -0.0202(11) 0.4258(6) 0.077(4) Uiso 1.000000 R
C011 C -0.0860(12) 0.2150(12) 0.5466(6) 0.097(4) Uani 1.000000 .
H01a H -0.1033(12) 0.3103(12) 0.5471(6) 0.116(5) Uiso 1.000000 R
H01b H -0.1513(12) 0.1741(12) 0.5155(6) 0.116(5) Uiso 1.000000 R
C012 C 0.9099(16) 0.6213(13) 0.6367(6) 0.087(4) Uani 1.000000 .
H012 H 0.9355(16) 0.5545(13) 0.6086(6) 0.105(5) Uiso 1.000000 R
C013 C 0.9807(13) 0.5399(11) -0.1571(7) 0.081(4) Uani 1.000000 .
H013 H 0.9426(13) 0.6224(11) -0.1681(7) 0.097(4) Uiso 1.000000 R
C014 C 0.6474(10) 0.3162(11) 0.1350(6) 0.077(4) Uani 1.000000 .
H01l H 0.7171(10) 0.2805(11) 0.1655(6) 0.093(4) Uiso 1.000000 R
H01m H 0.6625(10) 0.4114(11) 0.1310(6) 0.093(4) Uiso 1.000000 R
C015 C 0.1467(11) 0.1852(10) 0.6360(6) 0.078(3) Uani 1.000000 .
H01c H 0.1625(11) 0.0899(10) 0.6329(6) 0.093(4) Uiso 1.000000 R
H01d H 0.2154(11) 0.2223(10) 0.6666(6) 0.093(4) Uiso 1.000000 R
C016 C 0.4172(12) 0.2872(12) 0.0459(7) 0.099(4) Uani 1.000000 .
H01n H 0.3520(12) 0.3296(12) 0.0152(7) 0.119(5) Uiso 1.000000 R
H01o H 0.3987(12) 0.1921(12) 0.0454(7) 0.119(5) Uiso 1.000000 R
C017 C 0.6273(11) 0.1413(15) 0.3218(6) 0.078(4) Uani 1.000000 .
H017 H 0.6894(11) 0.1812(15) 0.2961(6) 0.094(4) Uiso 1.000000 R
C018 C 1.2401(12) -0.2242(13) 0.1963(6) 0.079(4) Uani 1.000000 .
H018 H 1.1517(12) -0.2288(13) 0.2084(6) 0.095(4) Uiso 1.000000 R
C019 C 0.9644(19) 0.8087(16) 0.7017(8) 0.107(5) Uani 1.000000 .
H019 H 1.0269(19) 0.8719(16) 0.7177(8) 0.128(6) Uiso 1.000000 R
C01A C 0.5574(11) 0.3106(12) 0.0242(5) 0.087(4) Uani 1.000000 .
H01p H 0.5735(11) 0.4056(12) 0.0201(5) 0.104(5) Uiso 1.000000 R
H01q H 0.5660(11) 0.2696(12) -0.0180(5) 0.104(5) Uiso 1.000000 R
C01B C 1.4680(19) -0.3097(15) 0.2041(8) 0.114(6) Uani 1.000000 .
H01r H 1.5312(19) -0.3700(15) 0.2222(8) 0.137(7) Uiso 1.000000 R
C01C C 1.0030(15) 0.7116(19) 0.6601(7) 0.099(5) Uani 1.000000 .
H01e H 1.0915(15) 0.7076(19) 0.6480(7) 0.119(6) Uiso 1.000000 R
C01D C -0.1010(11) 0.1572(12) 0.6138(7) 0.099(4) Uani 1.000000 .
H01f H -0.1886(11) 0.1811(12) 0.6285(7) 0.119(5) Uiso 1.000000 R
H01g H -0.0956(11) 0.0606(12) 0.6120(7) 0.119(5) Uiso 1.000000 R
C01E C 0.7434(14) 0.7205(14) 0.6964(7) 0.085(4) Uani 1.000000 .
H01h H 0.6556(14) 0.7212(14) 0.7095(7) 0.103(5) Uiso 1.000000 R
C01F C 1.3365(19) -0.3143(13) 0.2199(6) 0.104(5) Uani 1.000000 .
H01s H 1.3109(19) -0.3812(13) 0.2479(6) 0.125(6) Uiso 1.000000 R
C01G C 0.4003(12) 0.3410(13) 0.1129(7) 0.099(4) Uani 1.000000 .
H01t H 0.4005(12) 0.4378(13) 0.1117(7) 0.119(5) Uiso 1.000000 R
H01u H 0.3141(12) 0.3120(13) 0.1276(7) 0.119(5) Uiso 1.000000 R
C01H C 0.8331(19) 0.8135(13) 0.7203(6) 0.095(4) Uani 1.000000 .
H01i H 0.8067(19) 0.8793(13) 0.7487(6) 0.114(5) Uiso 1.000000 R
C01I C 0.0079(13) 0.2094(11) 0.6608(5) 0.086(4) Uani 1.000000 .
H01j H 0.0023(13) 0.1657(11) 0.7026(5) 0.103(4) Uiso 1.000000 R
H01k H -0.0051(13) 0.3044(11) 0.6670(5) 0.103(4) Uiso 1.000000 R
C01J C 1.5047(14) -0.2128(16) 0.1604(8) 0.109(5) Uani 1.000000 .
H01v H 1.5928(14) -0.2097(16) 0.1478(8) 0.131(6) Uiso 1.000000 R
C01K C 0.5132(14) 0.2926(12) 0.1602(6) 0.106(4) Uani 1.000000 .
H01w H 0.5019(14) 0.1978(12) 0.1679(6) 0.128(5) Uiso 1.000000 R
H01x H 0.5082(14) 0.3386(12) 0.2014(6) 0.128(5) Uiso 1.000000 R

loop_
_atom_site_aniso_label
_atom_site_aniso_U_11
_atom_site_aniso_U_22
_atom_site_aniso_U_33
_atom_site_aniso_U_12
_atom_site_aniso_U_13
_atom_site_aniso_U_23
C001 0.045(8) 0.052(8) 0.038(7) 0.007(6) -0.002(6) 0.006(6)
N002 0.058(7) 0.076(7) 0.037(6) -0.012(5) -0.002(5) 0.005(5)
C003 0.038(7) 0.056(8) 0.063(8) -0.014(6) -0.014(7) 0.017(7)
N004 0.069(8) 0.071(7) 0.052(6) 0.019(5) 0.004(6) -0.017(5)
C005 0.048(8) 0.074(8) 0.037(7) -0.026(7) -0.003(6) -0.009(6)
C006 0.038(7) 0.039(8) 0.047(7) -0.003(5) -0.003(6) -0.005(6)
C007 0.065(9) 0.050(9) 0.056(9) -0.003(7) 0.001(7) -0.004(7)
C008 0.053(8) 0.037(7) 0.045(7) 0.020(6) 0.004(6) -0.020(6)
C009 0.063(8) 0.046(8) 0.048(7) 0.013(6) 0.009(6) -0.013(6)
C00A 0.074(10) 0.052(8) 0.038(7) 0.005(7) 0.003(7) 0.004(6)
C00B 0.051(10) 0.069(11) 0.070(9) -0.016(8) -0.025(7) 0.011(8)
C00C 0.090(11) 0.071(12) 0.047(10) -0.041(9) -0.041(8) 0.014(8)
C00D 0.067(10) 0.048(9) 0.085(9) 0.017(7) -0.000(8) -0.003(7)
C00E 0.049(8) 0.047(8) 0.054(8) 0.020(6) -0.009(7) -0.010(6)
C00F 0.037(8) 0.039(8) 0.081(9) -0.003(6) 0.007(7) 0.004(7)
C00G 0.052(8) 0.047(9) 0.066(8) 0.031(6) -0.006(7) -0.015(7)
C00H 0.050(8) 0.049(8) 0.059(8) -0.000(6) 0.010(6) 0.003(6)
C00I 0.056(8) 0.049(8) 0.053(7) 0.020(6) -0.011(6) -0.002(6)
C00J 0.053(9) 0.055(8) 0.051(7) 0.014(7) -0.013(7) -0.004(6)
C00K 0.049(8) 0.060(8) 0.054(8) 0.007(6) -0.002(7) -0.007(7)
C00L 0.065(9) 0.038(8) 0.090(9) 0.018(6) -0.016(7) -0.017(7)
C00M 0.069(10) 0.056(9) 0.090(9) 0.023(8) -0.001(8) -0.008(7)
C00N 0.055(8) 0.078(10) 0.066(9) 0.004(7) 0.004(6) -0.013(7)
C00O 0.095(11) 0.066(11) 0.068(9) 0.028(8) 0.009(8) 0.003(8)
N00P 0.113(9) 0.074(9) 0.094(10) -0.030(7) 0.011(8) -0.014(7)
C00Q 0.055(8) 0.043(8) 0.053(8) -0.008(6) -0.003(6) 0.006(6)
C00R 0.066(9) 0.072(9) 0.065(8) -0.010(7) 0.010(7) -0.015(8)
N00S 0.085(8) 0.090(9) 0.085(8) 0.010(6) 0.018(6) 0.002(6)
C00T 0.058(8) 0.065(9) 0.069(8) -0.002(7) -0.015(7) 0.018(7)
C00U 0.059(9) 0.104(11) 0.083(9) -0.017(7) -0.016(8) -0.014(7)
C00V 0.081(10) 0.089(12) 0.060(9) -0.014(8) -0.003(8) 0.001(8)
C00W 0.045(8) 0.054(8) 0.066(8) 0.024(6) -0.008(6) 0.003(6)
C00X 0.104(11) 0.066(10) 0.064(9) -0.016(8) -0.015(8) 0.004(9)
C00Y 0.083(10) 0.098(12) 0.057(9) -0.009(9) 0.007(7) -0.001(8)
C00Z 0.048(8) 0.065(10) 0.085(11) 0.010(7) 0.009(7) -0.030(8)
C010 0.083(9) 0.054(9) 0.056(9) -0.004(7) 0.016(7) -0.008(7)
C011 0.058(10) 0.118(12) 0.112(12) -0.011(8) -0.006(8) -0.013(9)
C012 0.076(11) 0.091(11) 0.093(10) -0.023(9) -0.017(9) -0.018(8)
C013 0.090(11) 0.055(9) 0.098(11) 0.008(7) -0.000(8) -0.010(9)
C014 0.035(8) 0.088(10) 0.112(11) 0.014(6) 0.025(7) -0.012(8)
C015 0.072(9) 0.062(9) 0.099(10) -0.003(7) 0.009(8) -0.011(7)
C016 0.072(11) 0.107(12) 0.119(12) 0.016(8) 0.003(9) 0.028(9)
C017 0.070(9) 0.075(11) 0.092(11) 0.004(8) 0.023(8) 0.023(8)
C018 0.083(10) 0.072(10) 0.083(9) -0.010(8) -0.001(8) -0.009(8)
C019 0.109(15) 0.098(14) 0.106(13) -0.064(11) -0.048(11) 0.018(10)
C01A 0.036(8) 0.138(12) 0.085(9) 0.025(7) 0.001(7) 0.011(8)
C01B 0.129(15) 0.088(13) 0.111(13) 0.031(12) -0.093(12) -0.024(10)
C01C 0.095(13) 0.136(15) 0.066(10) -0.006(12) -0.003(9) -0.010(9)
C01D 0.046(8) 0.101(11) 0.150(13) -0.029(7) 0.001(9) -0.019(10)
C01E 0.109(13) 0.053(10) 0.094(10) -0.002(9) 0.005(9) -0.010(8)
C01F 0.123(13) 0.072(11) 0.108(11) 0.018(11) -0.053(11) 0.024(8)
C01G 0.057(10) 0.119(12) 0.123(12) 0.012(8) 0.019(9) 0.017(10)
C01H 0.128(14) 0.050(10) 0.106(11) -0.008(10) -0.009(11) -0.015(8)
C01I 0.091(10) 0.099(11) 0.068(9) -0.020(8) 0.014(8) -0.006(7)
C01J 0.095(12) 0.091(12) 0.141(13) 0.049(10) 0.000(10) -0.003(10)
C01K 0.107(12) 0.097(11) 0.118(11) 0.034(9) 0.027(10) -0.012(8)

loop_
_atom_type_symbol
_atom_type_scat_dispersion_real
_atom_type_scat_dispersion_imag
_atom_type_scat_Cromer_Mann_a1
_atom_type_scat_Cromer_Mann_a2
_atom_type_scat_Cromer_Mann_a3
_atom_type_scat_Cromer_Mann_a4
_atom_type_scat_Cromer_Mann_b1
_atom_type_scat_Cromer_Mann_b2
_atom_type_scat_Cromer_Mann_b3
_atom_type_scat_Cromer_Mann_b4
_atom_type_scat_Cromer_Mann_c
_atom_type_scat_source
_atom_type_scat_dispersion_source
H 0.00000 0.00000 0.49300 0.32291 0.14019 0.04081 10.51090 26.12570 3.14236 57.79970 0.0030380000826 'International Tables Volume C Table 6.1.1.4 (pp. 500-502)' 'Henke, Gullikson and Davis, At. Data and Nucl. Data Tables, 1993, 54, 2'
C 0.00347 0.00161 2.31000 1.02000 1.58860 0.86500 20.84390 10.20750 0.56870 51.65120 0.215599998832 'International Tables Volume C Table 6.1.1.4 (pp. 500-502)' 'Henke, Gullikson and Davis, At. Data and Nucl. Data Tables, 1993, 54, 2'
N 0.00653 0.00323 12.21260 3.13220 2.01250 1.16630 0.00570 9.89330 28.99750 0.58260 -11.5290002823 'International Tables Volume C Table 6.1.1.4 (pp. 500-502)' 'Henke, Gullikson and Davis, At. Data and Nucl. Data Tables, 1993, 54, 2'

loop_
_geom_angle_atom_site_label_1
_geom_angle_atom_site_label_2
_geom_angle_atom_site_label_3
_geom_angle
_geom_angle_site_symmetry_1
_geom_angle_site_symmetry_3
_geom_angle_publ_flag
C006 C001 C003 123.7(11) . . ?
C00H C001 C003 116.4(10) . . ?
C00H C001 C006 119.9(10) . . ?
C00U N002 C00F 116.4(9) . . ?
C015 N002 C00F 115.8(8) . . ?
C015 N002 C00U 109.3(8) . . ?
C00A C003 C001 123.4(10) . . ?
C014 N004 C00E 113.7(9) . . ?
C01A N004 C00E 116.5(9) . . ?
C01A N004 C014 110.5(8) . . ?
C00K C005 C008 119.5(10) . . ?
C00R C006 C001 120.3(11) . . ?
C010 C006 C001 121.5(11) . . ?
C010 C006 C00R 118.3(10) . . ?
C00C C007 C00A 118.2(11) . . ?
C00F C007 C00A 120.0(11) . . ?
C00F C007 C00C 121.7(11) . . ?
C00I C008 C005 118.7(10) . . ?
C00J C008 C005 121.5(10) . . ?
C00J C008 C00I 119.8(10) . . ?
C00I C009 C00D 177.7(12) . . ?
C007 C00A C003 118.1(11) . . ?
C00Q C00A C003 119.7(11) . . ?
C00Q C00A C007 121.9(11) . . ?
C012 C00B C00T 118.9(15) . . ?
C01E C00B C00T 121.4(14) . . ?
C01E C00B C012 119.7(12) . . ?
N00P C00C C007 176.2(14) . . ?
C00M C00D C009 118.2(12) . . ?
C018 C00D C009 121.3(13) . . ?
C018 C00D C00M 120.3(11) . . ?
C00J C00E N004 119.9(11) . . ?
C00W C00E N004 123.2(10) . . ?
C00W C00E C00J 116.6(10) . . ?
C007 C00F N002 116.7(11) . . ?
C00H C00F N002 125.4(10) . . ?
C00H C00F C007 117.7(10) . . ?
C00L C00G C00K 122.3(11) . . ?
C00N C00G C00K 117.3(11) . . ?
C00N C00G C00L 120.3(11) . . ?
C00F C00H C001 124.2(10) . . ?
C009 C00I C008 175.7(11) . . ?
C00E C00J C008 119.7(10) . . ?
C00Z C00J C008 119.4(10) . . ?
C00Z C00J C00E 120.8(11) . . ?
C00G C00K C005 118.4(10) . . ?
C00W C00K C005 118.2(10) . . ?
C00W C00K C00G 123.4(11) . . ?
C00Y C00L C00G 120.1(11) . . ?
C01J C00M C00D 120.6(12) . . ?
C013 C00N C00G 120.0(11) . . ?
C017 C00O C00X 119.0(11) . . ?
C00T C00Q C00A 175.6(12) . . ?
C017 C00R C006 121.8(11) . . ?
C00Q C00T C00B 178.8(13) . . ?
C011 C00U N002 111.4(9) . . ?
C013 C00V C00Y 119.8(12) . . ?
C00K C00W C00E 124.4(10) . . ?
C010 C00X C00O 122.3(11) . . ?
C00V C00Y C00L 120.3(12) . . ?
N00S C00Z C00J 178.0(13) . . ?
C00X C010 C006 120.0(10) . . ?
C01D C011 C00U 109.8(10) . . ?
C01C C012 C00B 121.1(13) . . ?
C00V C013 C00N 119.6(11) . . ?
C01K C014 N004 110.7(10) . . ?
C01I C015 N002 110.7(9) . . ?
C01G C016 C01A 112.3(11) . . ?
C00R C017 C00O 118.5(11) . . ?
C01F C018 C00D 117.5(12) . . ?
C01H C019 C01C 120.5(13) . . ?
C016 C01A N004 109.4(9) . . ?
C01J C01B C01F 118.3(14) . . ?
C019 C01C C012 118.9(14) . . ?
C01I C01D C011 110.1(10) . . ?
C01H C01E C00B 120.9(13) . . ?
C01B C01F C018 123.0(14) . . ?
C01K C01G C016 110.6(10) . . ?
C01E C01H C019 118.8(14) . . ?
C01D C01I C015 111.1(10) . . ?
C01B C01J C00M 120.3(14) . . ?
C01G C01K C014 111.6(10) . . ?

loop_
_geom_bond_atom_site_label_1
_geom_bond_atom_site_label_2
_geom_bond_distance
_geom_bond_site_symmetry_2
_geom_bond_publ_flag
C001 C003 1.401(12) . ?
C001 C006 1.466(12) . ?
C001 C00H 1.392(11) . ?
N002 C00F 1.395(11) . ?
N002 C00U 1.445(11) . ?
N002 C015 1.468(11) . ?
C003 C00A 1.367(12) . ?
N004 C00E 1.393(11) . ?
N004 C014 1.452(11) . ?
N004 C01A 1.459(11) . ?
C005 C008 1.372(11) . ?
C005 C00K 1.402(12) . ?
C006 C00R 1.365(12) . ?
C006 C010 1.391(12) . ?
C007 C00A 1.420(13) . ?
C007 C00C 1.404(15) . ?
C007 C00F 1.429(13) . ?
C008 C00I 1.473(13) . ?
C008 C00J 1.398(12) . ?
C009 C00D 1.438(14) . ?
C009 C00I 1.188(12) . ?
C00A C00Q 1.461(14) . ?
C00B C00T 1.425(15) . ?
C00B C012 1.362(14) . ?
C00B C01E 1.352(13) . ?
C00C N00P 1.130(14) . ?
C00D C00M 1.375(13) . ?
C00D C018 1.398(13) . ?
C00E C00J 1.418(12) . ?
C00E C00W 1.381(12) . ?
C00F C00H 1.359(12) . ?
C00G C00K 1.508(13) . ?
C00G C00L 1.378(12) . ?
C00G C00N 1.357(12) . ?
C00J C00Z 1.440(14) . ?
C00K C00W 1.374(12) . ?
C00L C00Y 1.374(12) . ?
C00M C01J 1.371(14) . ?
C00N C013 1.402(13) . ?
C00O C00X 1.359(13) . ?
C00O C017 1.390(13) . ?
C00Q C00T 1.174(13) . ?
C00R C017 1.392(13) . ?
N00S C00Z 1.149(12) . ?
C00U C011 1.521(13) . ?
C00V C00Y 1.378(13) . ?
C00V C013 1.374(13) . ?
C00X C010 1.353(13) . ?
C011 C01D 1.517(13) . ?
C012 C01C 1.357(16) . ?
C014 C01K 1.481(13) . ?
C015 C01I 1.520(13) . ?
C016 C01A 1.508(12) . ?
C016 C01G 1.501(13) . ?
C018 C01F 1.379(14) . ?
C019 C01C 1.368(16) . ?
C019 C01H 1.384(16) . ?
C01B C01F 1.366(17) . ?
C01B C01J 1.389(16) . ?
C01D C01I 1.493(13) . ?
C01E C01H 1.358(15) . ?
C01G C01K 1.512(14) . ?
